data_2016485
loop_
_publ_author_name
'Smith, Graham'
'Wermuth, Urs D.'
'White, Jonathan M.'

_publ_section_title
;
 One-dimensional hydrogen-bonded structures in the 1:1 proton-transfer
 compounds of 4,5-dichlorophthalic acid with 8-hydroxyquinoline,
 8-aminoquinoline and quinoline-2-carboxylic acid (quinaldic acid)
;
_journal_coeditor_code GD3186
_journal_issue 3
_journal_name_full 'Acta Crystallographica Section C'
_journal_page_first o180
_journal_page_last o183
_journal_paper_doi 10.1107/S0108270108004034
_journal_volume 64
_journal_year 2008
_chemical_formula_iupac 'C9 H9 N2 + , C8 H3 Cl2 O4 -'
_chemical_formula_moiety 'C9 H9 N2 + , C8 H3 Cl2 O4 -'
_chemical_formula_sum 'C17 H12 Cl2 N2 O4'
_chemical_formula_weight 379.19
_chemical_melting_point 471
_chemical_name_common '8-aminoquinolinium hydrogen 4,5-dichlorophthalate'
_chemical_name_systematic
;
8-aminoquinolinium 2-carboxy-4,5-dichlorobenzoate
;
_space_group_IT_number 19
_symmetry_cell_setting orthorhombic
_symmetry_space_group_name_Hall 'P 2ac 2ab'
_symmetry_space_group_name_H-M 'P 21 21 21'
_atom_sites_solution_hydrogens geom
_atom_sites_solution_primary direct
_atom_sites_solution_secondary difmap
_audit_creation_method 'SHELXL97 (Sheldrick, 2008)'
_cell_angle_alpha 90.00
_cell_angle_beta 90.00
_cell_angle_gamma 90.00
_cell_formula_units_Z 4
_cell_length_a 7.2003(6)
_cell_length_b 7.3039(6)
_cell_length_c 29.438(3)
_cell_measurement_reflns_used 5985
_cell_measurement_temperature 130(2)
_cell_measurement_theta_max 27.54
_cell_measurement_theta_min 2.77
_cell_volume 1548.2(2)
_computing_cell_refinement 'SMART (Bruker, 2000)'
_computing_data_collection 'SMART (Bruker, 2000)'
_computing_data_reduction 'SAINT (Bruker, 1999)'
_computing_molecular_graphics 'PLATON (Spek, 2003)'
_computing_publication_material 'PLATON (Spek, 2003)'
_computing_structure_refinement 'SHELXL97 (Sheldrick, 2008)'
_computing_structure_solution 'SHELXS97 (Sheldrick, 2008)'
_diffrn_ambient_temperature 130(2)
_diffrn_measured_fraction_theta_full 0.993
_diffrn_measured_fraction_theta_max 0.993
_diffrn_measurement_device_type 'Bruker CCD area-detector'
_diffrn_measurement_method '\f and \w'
_diffrn_radiation_monochromator graphite
_diffrn_radiation_source 'sealed tube'
_diffrn_radiation_type MoK\a
_diffrn_radiation_wavelength 0.71073
_diffrn_reflns_av_R_equivalents 0.0221
_diffrn_reflns_av_sigmaI/netI 0.0262
_diffrn_reflns_limit_h_max 4
_diffrn_reflns_limit_h_min -9
_diffrn_reflns_limit_k_max 9
_diffrn_reflns_limit_k_min -9
_diffrn_reflns_limit_l_max 38
_diffrn_reflns_limit_l_min -37
_diffrn_reflns_number 9645
_diffrn_reflns_theta_full 27.57
_diffrn_reflns_theta_max 27.57
_diffrn_reflns_theta_min 1.38
_diffrn_standards_decay_% 0.0
_exptl_absorpt_coefficient_mu 0.447
_exptl_absorpt_correction_T_max 0.956
_exptl_absorpt_correction_T_min 0.842
_exptl_absorpt_correction_type multi-scan
_exptl_absorpt_process_details '(SADABS; Sheldrick, 1996)'
_exptl_crystal_colour 'pale brown'
_exptl_crystal_density_diffrn 1.627
_exptl_crystal_density_method 'not measured'
_exptl_crystal_description 'cut plate'
_exptl_crystal_F_000 776
_exptl_crystal_size_max 0.45
_exptl_crystal_size_mid 0.40
_exptl_crystal_size_min 0.10
_refine_diff_density_max 0.313
_refine_diff_density_min -0.218
_refine_ls_abs_structure_details 'Flack H D (1983), Acta Cryst. A39, 876-881'
_refine_ls_abs_structure_Flack 0.04(5)
_refine_ls_extinction_method none
_refine_ls_goodness_of_fit_ref 1.075
_refine_ls_hydrogen_treatment mixed
_refine_ls_matrix_type full
_refine_ls_number_parameters 242
_refine_ls_number_reflns 3529
_refine_ls_number_restraints 0
_refine_ls_restrained_S_all 1.075
_refine_ls_R_factor_all 0.0301
_refine_ls_R_factor_gt 0.0290
_refine_ls_shift/su_max 0.001
_refine_ls_shift/su_mean 0.000
_refine_ls_structure_factor_coef Fsqd
_refine_ls_weighting_details 'calc w=1/[\s^2^(Fo^2^)+(0.0415P)^2^+0.3288P] where P=(Fo^2^+2Fc^2^)/3'
_refine_ls_weighting_scheme calc
_refine_ls_wR_factor_gt 0.0726
_refine_ls_wR_factor_ref 0.0732
_reflns_number_gt 3425
_reflns_number_total 3529
_reflns_threshold_expression I>2\s(I)
_cod_data_source_file gd3186.cif
_cod_data_source_block II
_cod_database_code 2016485

loop_
_symmetry_equiv_pos_site_id
_symmetry_equiv_pos_as_xyz
1 x,y,z
2 1/2-x,-y,1/2+z
3 1/2+x,1/2-y,-z
4 -x,1/2+y,1/2-z

loop_
_atom_site_aniso_label
_atom_site_aniso_U_11
_atom_site_aniso_U_22
_atom_site_aniso_U_33
_atom_site_aniso_U_12
_atom_site_aniso_U_13
_atom_site_aniso_U_23
N1A 0.0162(6) 0.0194(6) 0.0175(6) -0.0013(6) -0.0003(5) -0.0010(5)
N8A 0.0169(7) 0.0258(7) 0.0176(7) 0.0045(6) 0.0002(5) -0.0032(6)
C2A 0.0193(8) 0.0240(8) 0.0233(8) -0.0021(7) 0.0045(7) -0.0050(7)
C3A 0.0150(8) 0.0220(8) 0.0327(9) 0.0016(7) 0.0050(7) -0.0022(7)
C4A 0.0184(8) 0.0183(7) 0.0288(9) -0.0003(7) -0.0043(7) 0.0022(7)
C5A 0.0212(8) 0.0194(8) 0.0198(8) -0.0026(7) -0.0047(6) 0.0021(6)
C6A 0.0261(9) 0.0211(8) 0.0153(7) -0.0040(7) 0.0021(7) -0.0001(6)
C7A 0.0167(8) 0.0183(7) 0.0207(8) -0.0006(6) 0.0033(6) 0.0002(6)
C8A 0.0165(7) 0.0144(7) 0.0196(8) -0.0027(6) -0.0001(6) -0.0002(6)
C9A 0.0174(7) 0.0136(7) 0.0172(7) -0.0022(7) -0.0002(6) -0.0017(6)
C10A 0.0180(8) 0.0140(7) 0.0212(8) -0.0029(6) -0.0026(6) 0.0007(6)
Cl4 0.0290(2) 0.0397(2) 0.0138(2) 0.0021(2) -0.0015(2) -0.0005(2)
Cl5 0.0212(2) 0.0350(2) 0.0210(2) 0.0067(2) 0.0061(2) -0.0017(2)
O11 0.0262(6) 0.0280(6) 0.0178(6) 0.0051(5) -0.0037(5) 0.0021(5)
O12 0.0256(6) 0.0391(8) 0.0173(6) 0.0031(6) 0.0036(5) -0.0004(5)
O21 0.0221(6) 0.0316(7) 0.0225(6) 0.0049(6) 0.0069(5) 0.0007(5)
O22 0.0182(6) 0.0429(8) 0.0316(7) 0.0097(6) -0.0015(5) -0.0027(6)
C1 0.0143(7) 0.0140(7) 0.0199(7) -0.0025(6) 0.0015(6) -0.0008(5)
C2 0.0163(7) 0.0136(7) 0.0171(7) -0.0019(6) 0.0009(6) -0.0002(6)
C3 0.0160(8) 0.0174(7) 0.0192(8) -0.0001(6) -0.0008(6) 0.0013(6)
C4 0.0150(7) 0.0175(7) 0.0198(8) 0.0002(6) 0.0040(6) -0.0021(6)
C5 0.0216(8) 0.0190(7) 0.0138(7) -0.0020(7) -0.0001(6) -0.0005(6)
C6 0.0159(7) 0.0181(7) 0.0207(7) -0.0018(7) -0.0014(6) 0.0006(6)
C11 0.0168(8) 0.0164(7) 0.0262(8) -0.0012(6) 0.0045(7) 0.0003(6)
C21 0.0211(8) 0.0179(8) 0.0171(7) -0.0047(7) 0.0000(6) -0.0001(6)

loop_
_atom_site_type_symbol
_atom_site_label
_atom_site_fract_x
_atom_site_fract_y
_atom_site_fract_z
_atom_site_U_iso_or_equiv
_atom_site_thermal_displace_type
_atom_site_calc_flag
_atom_site_refinement_flags
_atom_site_occupancy
N N1A 0.30022(19) 0.4127(2) 0.79305(5) 0.0177(3) Uani . . 1.000
N N8A 0.6450(2) 0.5704(2) 0.81739(5) 0.0201(4) Uani . . 1.000
C C2A 0.1402(2) 0.3402(2) 0.77963(6) 0.0222(5) Uani . . 1.000
C C3A 0.0133(2) 0.2717(2) 0.81111(7) 0.0232(5) Uani . . 1.000
C C4A 0.0552(2) 0.2849(2) 0.85632(6) 0.0218(5) Uani . . 1.000
C C5A 0.2733(2) 0.3763(2) 0.91764(6) 0.0201(5) Uani . . 1.000
C C6A 0.4420(2) 0.4512(2) 0.92918(5) 0.0208(5) Uani . . 1.000
C C7A 0.5679(2) 0.5105(2) 0.89594(6) 0.0186(4) Uani . . 1.000
C C8A 0.5286(2) 0.4997(2) 0.84991(6) 0.0168(4) Uani . . 1.000
C C9A 0.3525(2) 0.4239(2) 0.83767(5) 0.0161(4) Uani . . 1.000
C C10A 0.2259(2) 0.3606(2) 0.87131(6) 0.0177(4) Uani . . 1.000
Cl Cl4 0.60192(6) 0.42315(7) 0.492190(10) 0.02750(10) Uani . . 1.000
Cl Cl5 0.24836(6) 0.57856(6) 0.543970(10) 0.02570(10) Uani . . 1.000
O O11 0.41286(18) 0.53291(17) 0.71080(4) 0.0240(3) Uani . . 1.000
O O12 0.67963(18) 0.39657(19) 0.72501(4) 0.0273(4) Uani . . 1.000
O O21 0.94065(18) 0.26731(18) 0.68629(4) 0.0254(4) Uani . . 1.000
O O22 1.05293(18) 0.2509(2) 0.61728(5) 0.0309(4) Uani . . 1.000
C C1 0.5875(2) 0.4385(2) 0.64629(5) 0.0161(4) Uani . . 1.000
C C2 0.7469(2) 0.37106(19) 0.62314(5) 0.0157(4) Uani . . 1.000
C C3 0.7462(2) 0.3702(2) 0.57580(6) 0.0175(4) Uani . . 1.000
C C4 0.5946(2) 0.4311(2) 0.55079(5) 0.0174(4) Uani . . 1.000
C C5 0.4386(2) 0.4959(2) 0.57347(6) 0.0181(4) Uani . . 1.000
C C6 0.4368(2) 0.4990(2) 0.62025(5) 0.0182(4) Uani . . 1.000
C C11 0.5566(2) 0.4572(2) 0.69732(5) 0.0198(4) Uani . . 1.000
C C21 0.9274(2) 0.2923(2) 0.64275(6) 0.0187(4) Uani . . 1.000
H H1A 0.366(3) 0.466(3) 0.7723(8) 0.030(6) Uiso . . 1.000
H H2A 0.11170 0.33500 0.74810 0.0270 Uiso calc R 1.000
H H3A -0.09970 0.21710 0.80140 0.0280 Uiso calc R 1.000
H H4A -0.03190 0.24230 0.87810 0.0260 Uiso calc R 1.000
H H5A 0.18990 0.33560 0.94050 0.0240 Uiso calc R 1.000
H H6A 0.47390 0.46310 0.96030 0.0250 Uiso calc R 1.000
H H7A 0.68400 0.55960 0.90530 0.0220 Uiso calc R 1.000
H H81A 0.648(4) 0.524(3) 0.7928(8) 0.036(7) Uiso . . 1.000
H H82A 0.748(3) 0.615(3) 0.8268(7) 0.024(5) Uiso . . 1.000
H H3 0.85270 0.32660 0.56010 0.0220 Uiso calc R 1.000
H H6 0.32940 0.54360 0.63540 0.0210 Uiso calc R 1.000
H H21 0.827(5) 0.315(4) 0.7022(9) 0.058(8) Uiso . . 1.000

loop_
_atom_type_symbol
_atom_type_description
_atom_type_scat_dispersion_real
_atom_type_scat_dispersion_imag
_atom_type_scat_source
C C 0.0033 0.0016 'International Tables Vol C Tables 4.2.6.8 and 6.1.1.4'
H H 0.0000 0.0000 'International Tables Vol C Tables 4.2.6.8 and 6.1.1.4'
N N 0.0061 0.0033 'International Tables Vol C Tables 4.2.6.8 and 6.1.1.4'
O O 0.0106 0.0060 'International Tables Vol C Tables 4.2.6.8 and 6.1.1.4'
Cl Cl 0.1484 0.1585 'International Tables Vol C Tables 4.2.6.8 and 6.1.1.4'

loop_
_geom_angle_atom_site_label_1
_geom_angle_atom_site_label_2
_geom_angle_atom_site_label_3
_geom_angle
_geom_angle_publ_flag
C21 O21 H21 110.6(16) no
C2A N1A C9A 123.22(14) no
C9A N1A H1A 120.0(15) no
C2A N1A H1A 116.4(15) no
C8A N8A H81A 119.2(18) no
C8A N8A H82A 116.5(14) no
H81A N8A H82A 116(2) no
N1A C2A C3A 120.92(16) no
C2A C3A C4A 118.48(14) no
C3A C4A C10A 121.42(15) no
C6A C5A C10A 119.01(14) no
C5A C6A C7A 121.44(14) no
C6A C7A C8A 122.17(14) no
N8A C8A C9A 120.75(15) no
N8A C8A C7A 122.37(14) no
C7A C8A C9A 116.70(14) no
N1A C9A C8A 120.59(14) no
N1A C9A C10A 118.18(13) no
C8A C9A C10A 121.23(14) no
C4A C10A C9A 117.73(15) no
C5A C10A C9A 119.43(13) no
C4A C10A C5A 122.84(15) no
N1A C2A H2A 120.00 no
C3A C2A H2A 120.00 no
C2A C3A H3A 121.00 no
C4A C3A H3A 121.00 no
C10A C4A H4A 119.00 no
C3A C4A H4A 119.00 no
C6A C5A H5A 121.00 no
C10A C5A H5A 120.00 no
C7A C6A H6A 119.00 no
C5A C6A H6A 119.00 no
C8A C7A H7A 119.00 no
C6A C7A H7A 119.00 no
C2 C1 C11 128.36(13) no
C2 C1 C6 118.18(13) no
C6 C1 C11 113.46(12) no
C1 C2 C21 129.27(14) no
C1 C2 C3 118.53(13) no
C3 C2 C21 112.19(13) no
C2 C3 C4 122.08(14) no
Cl4 C4 C5 121.07(12) no
C3 C4 C5 119.30(14) no
Cl4 C4 C3 119.64(12) no
C4 C5 C6 119.57(14) no
Cl5 C5 C4 121.16(13) no
Cl5 C5 C6 119.24(12) no
C1 C6 C5 122.34(13) no
O11 C11 C1 118.52(13) no
O12 C11 C1 119.63(13) no
O11 C11 O12 121.84(14) no
O22 C21 C2 119.49(15) no
O21 C21 O22 121.37(15) no
O21 C21 C2 119.11(13) no
C2 C3 H3 119.00 no
C4 C3 H3 119.00 no
C1 C6 H6 119.00 no
C5 C6 H6 119.00 no

loop_
_geom_bond_atom_site_label_1
_geom_bond_atom_site_label_2
_geom_bond_distance
_geom_bond_publ_flag
Cl4 C4 1.7269(15) no
Cl5 C5 1.7306(16) no
O11 C11 1.2387(19) no
O12 C11 1.2827(19) no
O21 C21 1.298(2) no
O22 C21 1.213(2) no
O21 H21 1.01(3) no
N1A C2A 1.328(2) no
N1A C9A 1.369(2) no
N8A C8A 1.373(2) no
N1A H1A 0.87(2) no
N8A H81A 0.80(2) no
N8A H82A 0.86(2) no
C2A C3A 1.394(2) no
C3A C4A 1.368(3) no
C4A C10A 1.418(2) no
C5A C6A 1.375(2) no
C5A C10A 1.411(2) no
C6A C7A 1.403(2) no
C7A C8A 1.387(2) no
C8A C9A 1.430(2) no
C9A C10A 1.423(2) no
C2A H2A 0.9500 no
C3A H3A 0.9500 no
C4A H4A 0.9500 no
C5A H5A 0.9500 no
C6A H6A 0.9500 no
C7A H7A 0.9500 no
C1 C2 1.423(2) no
C1 C11 1.525(2) no
C1 C6 1.400(2) no
C2 C21 1.534(2) no
C2 C3 1.394(2) no
C3 C4 1.390(2) no
C4 C5 1.390(2) no
C5 C6 1.377(2) no
C3 H3 0.9500 no
C6 H6 0.9500 no

loop_
_geom_hbond_atom_site_label_D
_geom_hbond_atom_site_label_H
_geom_hbond_atom_site_label_A
_geom_hbond_site_symmetry_A
_geom_hbond_distance_DH
_geom_hbond_distance_HA
_geom_hbond_distance_DA
_geom_hbond_angle_DHA
_geom_hbond_publ_flag
O21 H12 O12 . 1.01(3) 1.39(3) 2.3922(18) 174(3) yes
N1A H1A O11 . 0.87(2) 1.91(2) 2.7002(19) 152(2) yes
N8A H81A O12 . 0.80(2) 2.21(2) 3.0116(19) 176(3) yes
N8A H82A O21 4_756 0.86(2) 2.53(2) 3.314(2) 152.2(18) yes
N8A H82A O22 4_756 0.86(2) 2.40(2) 3.189(2) 153.8(18) yes
C2A H2A O21 1_455 0.9500 2.2500 3.146(2) 156.00 no
C3 H3 O22 . 0.9500 2.2800 2.670(2) 103.00 no
C6 H6 O11 . 0.9500 2.3000 2.6826(19) 103.00 no
C7A H7A O22 4_756 0.9500 2.4500 3.269(2) 145.00 no

loop_
_geom_torsion_atom_site_label_1
_geom_torsion_atom_site_label_2
_geom_torsion_atom_site_label_3
_geom_torsion_atom_site_label_4
_geom_torsion
_geom_torsion_publ_flag
C9A N1A C2A C3A 0.7(2) no
C2A N1A C9A C8A 178.55(14) no
C2A N1A C9A C10A -2.3(2) no
N1A C2A C3A C4A 1.6(2) no
C2A C3A C4A C10A -2.1(2) no
C3A C4A C10A C5A 179.95(14) no
C3A C4A C10A C9A 0.4(2) no
C10A C5A C6A C7A -0.6(2) no
C6A C5A C10A C4A 179.90(14) no
C6A C5A C10A C9A -0.6(2) no
C5A C6A C7A C8A 1.0(2) no
C6A C7A C8A N8A 174.84(14) no
C6A C7A C8A C9A -0.3(2) no
N8A C8A C9A N1A 3.0(2) no
N8A C8A C9A C10A -176.07(14) no
C7A C8A C9A N1A 178.21(14) no
C7A C8A C9A C10A -0.9(2) no
N1A C9A C10A C4A 1.8(2) no
N1A C9A C10A C5A -177.81(14) no
C8A C9A C10A C4A -179.13(14) no
C8A C9A C10A C5A 1.3(2) no
C6 C1 C2 C3 0.7(2) no
C6 C1 C2 C21 -178.21(14) no
C11 C1 C2 C3 -178.55(14) no
C11 C1 C2 C21 2.6(2) no
C2 C1 C6 C5 -0.3(2) no
C11 C1 C6 C5 179.05(13) no
C2 C1 C11 O11 174.38(15) no
C2 C1 C11 O12 -4.9(2) no
C6 C1 C11 O11 -4.9(2) no
C6 C1 C11 O12 175.87(14) no
C1 C2 C3 C4 -0.7(2) no
C21 C2 C3 C4 178.36(13) no
C1 C2 C21 O21 5.8(2) no
C1 C2 C21 O22 -175.88(15) no
C3 C2 C21 O21 -173.16(14) no
C3 C2 C21 O22 5.2(2) no
C2 C3 C4 Cl4 -179.08(12) no
C2 C3 C4 C5 0.3(2) no
Cl4 C4 C5 Cl5 -2.23(18) no
Cl4 C4 C5 C6 179.48(11) no
C3 C4 C5 Cl5 178.39(11) no
C3 C4 C5 C6 0.1(2) no
Cl5 C5 C6 C1 -178.44(12) no
C4 C5 C6 C1 -0.1(2) no

loop_
_cod_related_entry_id
_cod_related_entry_database
_cod_related_entry_code
1 ChemSpider 30654093
